data_7007283
loop_
_publ_author_name
'Calucci, Lucia'
'Cloke, F Geoffrey N'
'Englert, Ulli'
'Hitchcock, Peter B.'
'Pampaloni, Guido'
'Pinzino, Calogero'
'Puccini, Filippo'
'Volpe, Manuel'

_publ_section_title
;
 Synthesis of chromium(0) and molybdenum(0) bis (eta(6)-arene)
 derivatives and their monoelectronic oxidation to
 [M(eta(6)-arene)(2)](+) cations.
;
_journal_issue 35
_journal_name_full 'Dalton transactions (Cambridge, England : 2003)'
_journal_page_first 4228
_journal_page_last 4234
_journal_paper_doi 10.1039/b602783k
_journal_year 2006
_chemical_formula_moiety 'C15 H15 O10, C18 H24 Mo'
_chemical_formula_sum 'C33 H39 Mo O10'
_chemical_formula_weight 691.58
_chemical_name_systematic
;
?
;
_space_group_IT_number 14
_symmetry_cell_setting monoclinic
_symmetry_space_group_name_Hall '-P 2ybc'
_symmetry_space_group_name_H-M 'P 1 21/c 1'
_atom_sites_solution_hydrogens geom
_atom_sites_solution_primary direct
_atom_sites_solution_secondary difmap
_audit_creation_method SHELXL-97
_cell_angle_alpha 90.00
_cell_angle_beta 122.744(2)
_cell_angle_gamma 90.00
_cell_formula_units_Z 4
_cell_length_a 12.0547(9)
_cell_length_b 15.6785(12)
_cell_length_c 20.1419(16)
_cell_measurement_reflns_used 3922
_cell_measurement_temperature 120(2)
_cell_measurement_theta_max 21.75
_cell_measurement_theta_min 2.14
_cell_volume 3201.9(4)
_computing_cell_refinement SMART
_computing_data_collection 'SMART (Bruker, 2001)'
_computing_data_reduction 'SAINT (Bruker, 1999)'
_computing_molecular_graphics 'PLATON (Spek, 1990)'
_computing_structure_refinement 'SHELXL-97 (Sheldrick, 1997)'
_computing_structure_solution 'SHELXS-97 (Sheldrick, 1990)'
_diffrn_ambient_temperature 120(2)
_diffrn_measured_fraction_theta_full .999
_diffrn_measured_fraction_theta_max .999
_diffrn_measurement_device_type 'CCD area detector'
_diffrn_measurement_method 'omega scans'
_diffrn_radiation_monochromator graphite
_diffrn_radiation_source 'fine-focus sealed tube'
_diffrn_radiation_type MoK\a
_diffrn_radiation_wavelength 0.71073
_diffrn_reflns_av_R_equivalents 0.0706
_diffrn_reflns_av_sigmaI/netI 0.0502
_diffrn_reflns_limit_h_max 15
_diffrn_reflns_limit_h_min -15
_diffrn_reflns_limit_k_max 20
_diffrn_reflns_limit_k_min -20
_diffrn_reflns_limit_l_max 26
_diffrn_reflns_limit_l_min -26
_diffrn_reflns_number 41121
_diffrn_reflns_theta_full 27.45
_diffrn_reflns_theta_max 27.45
_diffrn_reflns_theta_min 2.13
_exptl_absorpt_coefficient_mu 0.466
_exptl_absorpt_correction_T_max 0.9681
_exptl_absorpt_correction_T_min 0.7611
_exptl_absorpt_correction_type empirical
_exptl_absorpt_process_details 'SADABS (1996)'
_exptl_crystal_colour orange
_exptl_crystal_density_diffrn 1.435
_exptl_crystal_density_method 'not measured'
_exptl_crystal_description plate
_exptl_crystal_F_000 1436
_exptl_crystal_size_max 0.62
_exptl_crystal_size_mid 0.23
_exptl_crystal_size_min 0.07
_refine_diff_density_max .837
_refine_diff_density_min -.687
_refine_diff_density_rms .090
_refine_ls_extinction_method none
_refine_ls_goodness_of_fit_ref 1.064
_refine_ls_hydrogen_treatment constr
_refine_ls_matrix_type full
_refine_ls_number_parameters 404
_refine_ls_number_reflns 7306
_refine_ls_number_restraints 56
_refine_ls_restrained_S_all 1.162
_refine_ls_R_factor_all 0.0756
_refine_ls_R_factor_gt 0.0549
_refine_ls_shift/su_max 0.000
_refine_ls_shift/su_mean 0.000
_refine_ls_structure_factor_coef Fsqd
_refine_ls_weighting_details 'calc w=1/[\s^2^(Fo^2^)+(0.0400P)^2^+6.2000P] where P=(Fo^2^+2Fc^2^)/3'
_refine_ls_weighting_scheme calc
_refine_ls_wR_factor_gt 0.1164
_refine_ls_wR_factor_ref 0.1265
_reflns_number_gt 5609
_reflns_number_total 7306
_reflns_threshold_expression >2sigma(I)
_cod_data_source_file b602783k.txt
_cod_data_source_block gp60
_cod_depositor_comments
;
The following automatic conversions were performed:
'_symmetry_cell_setting' value 'Monoclinic' changed to 'monoclinic'
according to '/home/saulius/struct/CIF-dictionaries/cif_core.dic'
dictionary named 'cif_core.dic' version 2.4.1 from 2010-06-29.

Automatic conversion script
Id: cif_fix_enum 1527 2010-12-29 10:47:43Z saulius 
;
_cod_original_sg_symbol_H-M 'P21/c '
_cod_database_code 7007283

loop_
_symmetry_equiv_pos_as_xyz
'x, y, z'
'-x, y+1/2, -z+1/2'
'-x, -y, -z'
'x, -y-1/2, z-1/2'

loop_
_atom_site_label
_atom_site_type_symbol
_atom_site_fract_x
_atom_site_fract_y
_atom_site_fract_z
_atom_site_U_iso_or_equiv
_atom_site_adp_type
_atom_site_occupancy
_atom_site_symmetry_multiplicity
_atom_site_calc_flag
_atom_site_refinement_flags
_atom_site_disorder_assembly
_atom_site_disorder_group
O1 O -0.1264(4) 0.3324(2) 0.2131(2) 0.0543(9) Uani 1 1 d . . .
O2 O -0.0945(4) 0.2551(3) 0.3142(2) 0.0600(10) Uani 1 1 d . . .
O3A O 0.2337(7) 0.1180(4) 0.4429(3) 0.0392(15) Uiso 0.50 1 d PD A 1
C23A C 0.2835(12) 0.1125(8) 0.5265(5) 0.059(3) Uiso 0.50 1 d PD A 1
H23A H 0.2425 0.1570 0.5404 0.088 Uiso 0.50 1 calc PR A 1
H23B H 0.3794 0.1203 0.5573 0.088 Uiso 0.50 1 calc PR A 1
H23C H 0.2622 0.0563 0.5381 0.088 Uiso 0.50 1 calc PR A 1
O3B O 0.1748(7) 0.1289(4) 0.4393(4) 0.0468(17) Uiso 0.50 1 d PD A 2
C23B C 0.2181(12) 0.1303(8) 0.5215(5) 0.058(3) Uiso 0.50 1 d PD A 2
H23D H 0.3095 0.1505 0.5532 0.087 Uiso 0.50 1 calc PR A 2
H23E H 0.2127 0.0727 0.5383 0.087 Uiso 0.50 1 calc PR A 2
H23F H 0.1614 0.1688 0.5288 0.087 Uiso 0.50 1 calc PR A 2
O4 O 0.1984(4) 0.2638(3) 0.4449(2) 0.0638(11) Uani 1 1 d . A .
O5A O 0.4117(6) 0.1524(4) 0.4284(3) 0.0425(17) Uiso 0.50 1 d PD A 1
C26A C 0.5421(8) 0.1224(7) 0.4890(5) 0.042(2) Uiso 0.50 1 d PD A 1
H26A H 0.5734 0.0815 0.4660 0.063 Uiso 0.50 1 calc PR A 1
H26B H 0.5379 0.0945 0.5312 0.063 Uiso 0.50 1 calc PR A 1
H26C H 0.6029 0.1709 0.5109 0.063 Uiso 0.50 1 calc PR A 1
O5B O 0.4450(6) 0.1556(4) 0.4143(3) 0.0394(16) Uiso 0.50 1 d PD A 2
C26B C 0.5660(9) 0.1121(7) 0.4699(6) 0.050(3) Uiso 0.50 1 d PD A 2
H26D H 0.5482 0.0678 0.4973 0.074 Uiso 0.50 1 calc PR A 2
H26E H 0.6295 0.1531 0.5085 0.074 Uiso 0.50 1 calc PR A 2
H26F H 0.6026 0.0857 0.4416 0.074 Uiso 0.50 1 calc PR A 2
O6 O 0.3941(4) 0.0501(3) 0.3382(2) 0.0679(12) Uani 1 1 d . . .
O7 O 0.3081(3) 0.1354(3) 0.17802(19) 0.0645(12) Uani 1 1 d . A .
O8A O 0.0957(5) 0.1005(3) 0.0945(3) 0.0260(11) Uiso 0.50 1 d PD A 1
C29A C 0.1214(9) 0.0824(6) 0.0332(5) 0.038(2) Uiso 0.50 1 d PD A 1
H29A H 0.1627 0.1322 0.0258 0.057 Uiso 0.50 1 calc PR A 1
H29B H 0.0381 0.0696 -0.0163 0.057 Uiso 0.50 1 calc PR A 1
H29C H 0.1807 0.0332 0.0489 0.057 Uiso 0.50 1 calc PR A 1
O8B O 0.1309(7) 0.0611(4) 0.1316(4) 0.0587(19) Uiso 0.50 1 d PD A 2
C29B C 0.1681(17) 0.0255(10) 0.0799(9) 0.100(5) Uiso 0.50 1 d PD A 2
H29D H 0.1665 0.0705 0.0456 0.149 Uiso 0.50 1 calc PR A 2
H29E H 0.1057 -0.0196 0.0474 0.149 Uiso 0.50 1 calc PR A 2
H29F H 0.2571 0.0015 0.1117 0.149 Uiso 0.50 1 calc PR A 2
O9 O -0.1758(3) 0.2325(2) 0.07894(18) 0.0414(8) Uani 1 1 d . . .
O10A O -0.0027(5) 0.2675(4) 0.0733(3) 0.0263(13) Uiso 0.50 1 d PD A 1
C32A C -0.0906(9) 0.2837(7) -0.0099(4) 0.038(2) Uiso 0.50 1 d PD A 1
H32A H -0.1488 0.2344 -0.0351 0.058 Uiso 0.50 1 calc PR A 1
H32B H -0.0390 0.2932 -0.0337 0.058 Uiso 0.50 1 calc PR A 1
H32C H -0.1438 0.3344 -0.0176 0.058 Uiso 0.50 1 calc PR A 1
O10B O 0.0060(6) 0.2307(4) 0.0710(3) 0.0335(14) Uiso 0.50 1 d PD A 2
C32B C -0.0792(10) 0.2403(8) -0.0133(5) 0.050(3) Uiso 0.50 1 d PD A 2
H32D H -0.1384 0.1910 -0.0354 0.075 Uiso 0.50 1 calc PR A 2
H32E H -0.0258 0.2439 -0.0364 0.075 Uiso 0.50 1 calc PR A 2
H32F H -0.1315 0.2925 -0.0254 0.075 Uiso 0.50 1 calc PR A 2
C19 C -0.0678(5) 0.2704(3) 0.2658(3) 0.0396(11) Uani 1 1 d . . .
C20 C 0.0351(4) 0.2263(3) 0.2603(2) 0.0319(9) Uani 1 1 d . A .
C21 C 0.1503(4) 0.1939(3) 0.3266(2) 0.0381(11) Uani 1 1 d . A .
C22 C 0.1864(5) 0.2001(3) 0.4090(3) 0.0538(15) Uani 1 1 d D . .
C24 C 0.2264(4) 0.1549(3) 0.3016(2) 0.0372(10) Uani 1 1 d . . .
C25 C 0.3547(5) 0.1123(3) 0.3528(3) 0.0463(13) Uani 1 1 d D A .
C27 C 0.1586(4) 0.1629(3) 0.2192(2) 0.0330(9) Uani 1 1 d . A .
C28 C 0.2028(4) 0.1291(3) 0.1689(3) 0.0398(11) Uani 1 1 d D . .
C30 C 0.0412(4) 0.2078(3) 0.1932(2) 0.0288(9) Uani 1 1 d . . .
C31 C -0.0575(4) 0.2301(3) 0.1106(2) 0.0319(9) Uani 1 1 d D A .
C33 C -0.2247(6) 0.3819(4) 0.2161(4) 0.0683(17) Uani 1 1 d . . .
H33A H -0.2977 0.3447 0.2057 0.102 Uiso 1 1 calc R . .
H33B H -0.2579 0.4271 0.1762 0.102 Uiso 1 1 calc R . .
H33C H -0.1850 0.4076 0.2686 0.102 Uiso 1 1 calc R . .
Mo1 Mo 0.32256(3) 0.49681(2) 0.289035(18) 0.02224(10) Uani 1 1 d . . .
C1 C 0.3561(4) 0.4162(3) 0.2078(2) 0.0330(9) Uani 1 1 d . . .
C2 C 0.2253(4) 0.4050(3) 0.1867(2) 0.0351(10) Uani 1 1 d . . .
H2 H 0.1946 0.3489 0.1860 0.042 Uiso 1 1 calc R . .
C3 C 0.1371(4) 0.4748(3) 0.1663(2) 0.0339(10) Uani 1 1 d . . .
C4 C 0.1856(4) 0.5585(2) 0.1693(2) 0.0282(8) Uani 1 1 d . . .
H4 H 0.1290 0.6061 0.1574 0.034 Uiso 1 1 calc R . .
C5 C 0.3156(4) 0.5720(2) 0.1897(2) 0.0277(8) Uani 1 1 d . . .
C6 C 0.4006(4) 0.5003(3) 0.2091(2) 0.0317(9) Uani 1 1 d . . .
H6 H 0.4888 0.5091 0.2233 0.038 Uiso 1 1 calc R . .
C7 C 0.3657(4) 0.6605(3) 0.1915(3) 0.0352(10) Uani 1 1 d . . .
H7A H 0.4587 0.6646 0.2345 0.053 Uiso 1 1 calc R . .
H7B H 0.3141 0.7021 0.2001 0.053 Uiso 1 1 calc R . .
H7C H 0.3569 0.6724 0.1411 0.053 Uiso 1 1 calc R . .
C8 C -0.0024(5) 0.4614(4) 0.1419(3) 0.0548(14) Uani 1 1 d . . .
H8A H -0.0332 0.5113 0.1567 0.082 Uiso 1 1 calc R . .
H8B H -0.0081 0.4106 0.1683 0.082 Uiso 1 1 calc R . .
H8C H -0.0576 0.4534 0.0845 0.082 Uiso 1 1 calc R . .
C9 C 0.4462(6) 0.3410(3) 0.2278(3) 0.0531(14) Uani 1 1 d . . .
H9A H 0.4410 0.3211 0.1801 0.080 Uiso 1 1 calc R . .
H9B H 0.4192 0.2949 0.2491 0.080 Uiso 1 1 calc R . .
H9C H 0.5370 0.3579 0.2674 0.080 Uiso 1 1 calc R . .
C10 C 0.2486(4) 0.4942(3) 0.3726(2) 0.0305(8) Uani 1 1 d . . .
C11 C 0.3308(4) 0.4222(3) 0.3883(2) 0.0308(9) Uani 1 1 d . . .
H11 H 0.2974 0.3667 0.3862 0.037 Uiso 1 1 calc R . .
C12 C 0.4611(4) 0.4313(3) 0.4068(2) 0.0316(9) Uani 1 1 d . . .
C13 C 0.5088(4) 0.5146(3) 0.4096(2) 0.0314(9) Uani 1 1 d . . .
H13 H 0.5964 0.5214 0.4220 0.038 Uiso 1 1 calc R . .
C14 C 0.4307(4) 0.5879(2) 0.3945(2) 0.0291(9) Uani 1 1 d . . .
C15 C 0.2994(4) 0.5767(3) 0.3750(2) 0.0282(8) Uani 1 1 d . . .
H15 H 0.2446 0.6252 0.3634 0.034 Uiso 1 1 calc R . .
C16 C 0.4857(5) 0.6758(3) 0.3988(3) 0.0389(10) Uani 1 1 d . . .
H16A H 0.5323 0.6964 0.4534 0.058 Uiso 1 1 calc R . .
H16B H 0.4133 0.7149 0.3647 0.058 Uiso 1 1 calc R . .
H16C H 0.5471 0.6730 0.3812 0.058 Uiso 1 1 calc R . .
C17 C 0.5481(5) 0.3545(3) 0.4238(3) 0.0432(11) Uani 1 1 d . . .
H17A H 0.6035 0.3453 0.4809 0.065 Uiso 1 1 calc R . .
H17B H 0.6043 0.3643 0.4031 0.065 Uiso 1 1 calc R . .
H17C H 0.4929 0.3041 0.3984 0.065 Uiso 1 1 calc R . .
C18 C 0.1100(5) 0.4845(3) 0.3534(3) 0.0453(12) Uani 1 1 d . . .
H18A H 0.1074 0.4998 0.3998 0.068 Uiso 1 1 calc R . .
H18B H 0.0813 0.4252 0.3387 0.068 Uiso 1 1 calc R . .
H18C H 0.0509 0.5223 0.3094 0.068 Uiso 1 1 calc R . .

loop_
_atom_site_aniso_label
_atom_site_aniso_U_11
_atom_site_aniso_U_22
_atom_site_aniso_U_33
_atom_site_aniso_U_23
_atom_site_aniso_U_13
_atom_site_aniso_U_12
O1 0.067(2) 0.053(2) 0.058(2) -0.0002(18) 0.043(2) 0.0042(18)
O2 0.067(3) 0.074(3) 0.064(2) -0.009(2) 0.052(2) -0.020(2)
O4 0.077(3) 0.082(3) 0.0337(19) -0.0117(19) 0.031(2) -0.027(2)
O6 0.048(2) 0.111(4) 0.044(2) 0.013(2) 0.0243(19) 0.018(2)
O7 0.0315(18) 0.133(4) 0.0317(18) -0.006(2) 0.0191(15) -0.024(2)
O9 0.0333(17) 0.0508(19) 0.0319(16) 0.0027(14) 0.0124(14) -0.0105(14)
C19 0.042(3) 0.043(3) 0.032(2) -0.010(2) 0.019(2) -0.022(2)
C20 0.035(2) 0.036(2) 0.025(2) -0.0040(17) 0.0158(18) -0.0141(17)
C21 0.042(3) 0.042(2) 0.024(2) -0.0019(18) 0.0134(19) -0.022(2)
C22 0.062(3) 0.060(3) 0.027(2) -0.006(2) 0.016(2) -0.039(3)
C24 0.033(2) 0.040(2) 0.030(2) 0.0062(18) 0.0117(19) -0.0154(19)
C25 0.040(3) 0.052(3) 0.038(3) 0.014(2) 0.015(2) -0.020(2)
C27 0.027(2) 0.036(2) 0.032(2) 0.0024(17) 0.0134(18) -0.0136(17)
C28 0.032(2) 0.046(3) 0.039(2) -0.002(2) 0.018(2) -0.013(2)
C30 0.029(2) 0.033(2) 0.0225(19) -0.0033(16) 0.0130(17) -0.0150(17)
C31 0.030(2) 0.038(2) 0.023(2) -0.0031(17) 0.0113(18) -0.0135(18)
C33 0.058(4) 0.070(4) 0.078(4) -0.017(3) 0.038(3) 0.001(3)
Mo1 0.02474(17) 0.01997(16) 0.02058(16) 0.00101(13) 0.01132(13) 0.00139(13)
C1 0.044(3) 0.028(2) 0.0211(19) -0.0035(16) 0.0136(18) 0.0074(18)
C2 0.043(3) 0.024(2) 0.025(2) 0.0006(16) 0.0095(19) -0.0048(18)
C3 0.033(2) 0.031(2) 0.028(2) 0.0052(17) 0.0101(18) -0.0062(17)
C4 0.028(2) 0.0267(19) 0.0242(19) 0.0023(15) 0.0108(17) -0.0012(16)
C5 0.031(2) 0.027(2) 0.0228(19) 0.0015(15) 0.0132(17) -0.0024(16)
C6 0.036(2) 0.039(2) 0.0249(19) 0.0019(18) 0.0197(17) 0.0042(19)
C7 0.031(2) 0.032(2) 0.034(2) 0.0074(18) 0.0119(19) -0.0032(18)
C8 0.033(3) 0.059(3) 0.057(3) 0.014(3) 0.014(2) -0.014(2)
C9 0.077(4) 0.042(3) 0.035(3) 0.001(2) 0.028(3) 0.027(3)
C10 0.033(2) 0.037(2) 0.0259(19) 0.0017(17) 0.0184(17) 0.0010(18)
C11 0.039(2) 0.027(2) 0.027(2) 0.0031(16) 0.0179(19) -0.0009(17)
C12 0.031(2) 0.036(2) 0.0201(19) 0.0027(16) 0.0093(17) 0.0043(18)
C13 0.0252(19) 0.039(2) 0.0240(19) -0.0041(17) 0.0092(16) 0.0008(17)
C14 0.032(2) 0.028(2) 0.0236(19) -0.0038(16) 0.0127(17) -0.0036(17)
C15 0.033(2) 0.030(2) 0.0233(19) -0.0007(16) 0.0165(17) 0.0051(17)
C16 0.046(3) 0.032(2) 0.038(2) -0.0093(19) 0.022(2) -0.011(2)
C17 0.046(3) 0.042(3) 0.028(2) 0.0053(19) 0.012(2) 0.018(2)
C18 0.042(3) 0.047(3) 0.060(3) 0.000(2) 0.036(3) -0.003(2)

loop_
_atom_type_symbol
_atom_type_description
_atom_type_scat_dispersion_real
_atom_type_scat_dispersion_imag
_atom_type_scat_source
C C .0033 .0016 'International Tables Vol C Tables 4.2.6.8 and 6.1.1.4'
H H .0000 .0000 'International Tables Vol C Tables 4.2.6.8 and 6.1.1.4'
Mo Mo -1.6832 .6857 'International Tables Vol C Tables 4.2.6.8 and 6.1.1.4'
O O .0106 .0060 'International Tables Vol C Tables 4.2.6.8 and 6.1.1.4'

loop_
_geom_angle_atom_site_label_1
_geom_angle_atom_site_label_2
_geom_angle_atom_site_label_3
_geom_angle
_geom_angle_site_symmetry_1
_geom_angle_site_symmetry_3
_geom_angle_publ_flag
C19 O1 C33 117.0(4) . . ?
C22 O3A C23A 114.7(7) . . ?
C22 O3B C23B 117.2(7) . . ?
O3B C23B H23D 109.5 . . ?
O3B C23B H23E 109.5 . . ?
H23D C23B H23E 109.5 . . ?
O3B C23B H23F 109.5 . . ?
H23D C23B H23F 109.5 . . ?
H23E C23B H23F 109.5 . . ?
C25 O5A C26A 115.4(7) . . ?
C25 O5B C26B 117.5(7) . . ?
O5B C26B H26D 109.5 . . ?
O5B C26B H26E 109.5 . . ?
H26D C26B H26E 109.5 . . ?
O5B C26B H26F 109.5 . . ?
H26D C26B H26F 109.5 . . ?
H26E C26B H26F 109.5 . . ?
C28 O8A C29A 117.9(5) . . ?
C28 O8B C29B 110.9(9) . . ?
O8B C29B H29D 109.5 . . ?
O8B C29B H29E 109.5 . . ?
H29D C29B H29E 109.5 . . ?
O8B C29B H29F 109.5 . . ?
H29D C29B H29F 109.5 . . ?
H29E C29B H29F 109.5 . . ?
C31 O10A C32A 116.3(6) . . ?
C31 O10B C32B 114.8(6) . . ?
O10B C32B H32D 109.5 . . ?
O10B C32B H32E 109.5 . . ?
H32D C32B H32E 109.5 . . ?
O10B C32B H32F 109.5 . . ?
H32D C32B H32F 109.5 . . ?
H32E C32B H32F 109.5 . . ?
O2 C19 O1 122.3(5) . . ?
O2 C19 C20 124.7(5) . . ?
O1 C19 C20 112.9(4) . . ?
C21 C20 C30 107.3(4) . . ?
C21 C20 C19 122.6(4) . . ?
C30 C20 C19 130.1(4) . . ?
C20 C21 C24 108.6(4) . . ?
C20 C21 C22 125.9(5) . . ?
C24 C21 C22 125.5(4) . . ?
O4 C22 O3B 115.9(5) . . ?
O4 C22 O3A 125.4(5) . . ?
O3B C22 O3A 29.1(4) . . ?
O4 C22 C21 127.0(4) . . ?
O3B C22 C21 115.2(5) . . ?
O3A C22 C21 106.2(5) . . ?
C21 C24 C27 108.0(4) . . ?
C21 C24 C25 126.0(4) . . ?
C27 C24 C25 125.9(4) . . ?
O6 C25 O5B 114.8(6) . . ?
O6 C25 O5A 126.6(5) . . ?
O5B C25 O5A 25.0(4) . . ?
O6 C25 C24 127.3(4) . . ?
O5B C25 C24 116.5(5) . . ?
O5A C25 C24 105.2(5) . . ?
C30 C27 C24 108.0(4) . . ?
C30 C27 C28 126.2(4) . . ?
C24 C27 C28 125.7(4) . . ?
O7 C28 O8B 118.2(6) . . ?
O7 C28 O8A 118.3(4) . . ?
O8B C28 O8A 37.2(4) . . ?
O7 C28 C27 128.3(4) . . ?
O8B C28 C27 108.2(5) . . ?
O8A C28 C27 112.3(4) . . ?
C27 C30 C20 108.0(4) . . ?
C27 C30 C31 125.2(4) . . ?
C20 C30 C31 126.8(4) . . ?
O9 C31 O10A 118.6(4) . . ?
O9 C31 O10B 124.3(4) . . ?
O10A C31 O10B 24.9(3) . . ?
O9 C31 C30 127.3(4) . . ?
O10A C31 C30 112.7(4) . . ?
O10B C31 C30 107.1(4) . . ?
O1 C33 H33A 109.5 . . ?
O1 C33 H33B 109.5 . . ?
H33A C33 H33B 109.5 . . ?
O1 C33 H33C 109.5 . . ?
H33A C33 H33C 109.5 . . ?
H33B C33 H33C 109.5 . . ?
C2 Mo1 C6 64.90(16) . . ?
C2 Mo1 C13 141.61(15) . . ?
C6 Mo1 C13 101.98(15) . . ?
C2 Mo1 C1 36.17(16) . . ?
C6 Mo1 C1 36.49(15) . . ?
C13 Mo1 C1 112.46(15) . . ?
C2 Mo1 C11 103.25(15) . . ?
C6 Mo1 C11 143.28(15) . . ?
C13 Mo1 C11 64.75(15) . . ?
C1 Mo1 C11 114.03(15) . . ?
C2 Mo1 C4 65.28(14) . . ?
C6 Mo1 C4 65.04(15) . . ?
C13 Mo1 C4 144.65(15) . . ?
C1 Mo1 C4 77.46(15) . . ?
C11 Mo1 C4 144.44(15) . . ?
C2 Mo1 C15 146.18(16) . . ?
C6 Mo1 C15 142.98(15) . . ?
C13 Mo1 C15 64.78(14) . . ?
C1 Mo1 C15 177.24(15) . . ?
C11 Mo1 C15 65.06(14) . . ?
C4 Mo1 C15 104.81(14) . . ?
C2 Mo1 C12 112.97(15) . . ?
C6 Mo1 C12 113.54(15) . . ?
C13 Mo1 C12 36.35(14) . . ?
C1 Mo1 C12 100.57(15) . . ?
C11 Mo1 C12 36.15(15) . . ?
C4 Mo1 C12 178.02(15) . . ?
C15 Mo1 C12 77.16(14) . . ?
C2 Mo1 C5 76.95(14) . . ?
C6 Mo1 C5 36.53(14) . . ?
C13 Mo1 C5 114.92(15) . . ?
C1 Mo1 C5 65.95(15) . . ?
C11 Mo1 C5 179.65(15) . . ?
C4 Mo1 C5 35.91(14) . . ?
C15 Mo1 C5 114.94(14) . . ?
C12 Mo1 C5 143.50(15) . . ?
C2 Mo1 C3 36.46(15) . . ?
C6 Mo1 C3 76.94(16) . . ?
C13 Mo1 C3 178.04(15) . . ?
C1 Mo1 C3 65.69(16) . . ?
C11 Mo1 C3 115.15(15) . . ?
C4 Mo1 C3 36.36(14) . . ?
C15 Mo1 C3 117.07(16) . . ?
C12 Mo1 C3 142.56(15) . . ?
C5 Mo1 C3 65.18(14) . . ?
C2 Mo1 C10 116.33(16) . . ?
C6 Mo1 C10 178.58(15) . . ?
C13 Mo1 C10 76.61(15) . . ?
C1 Mo1 C10 144.19(15) . . ?
C11 Mo1 C10 36.28(14) . . ?
C4 Mo1 C10 116.01(15) . . ?
C15 Mo1 C10 36.24(14) . . ?
C12 Mo1 C10 65.44(15) . . ?
C5 Mo1 C10 143.89(15) . . ?
C3 Mo1 C10 104.47(15) . . ?
C2 Mo1 C14 177.39(16) . . ?
C6 Mo1 C14 113.42(15) . . ?
C13 Mo1 C14 36.08(14) . . ?
C1 Mo1 C14 141.36(16) . . ?
C11 Mo1 C14 76.89(14) . . ?
C4 Mo1 C14 116.12(14) . . ?
C15 Mo1 C14 36.24(14) . . ?
C12 Mo1 C14 65.59(15) . . ?
C5 Mo1 C14 102.90(14) . . ?
C3 Mo1 C14 145.85(15) . . ?
C10 Mo1 C14 65.33(15) . . ?
C2 C1 C6 118.2(4) . . ?
C2 C1 C9 120.9(4) . . ?
C6 C1 C9 120.9(4) . . ?
C2 C1 Mo1 71.3(2) . . ?
C6 C1 Mo1 71.4(2) . . ?
C9 C1 Mo1 128.9(3) . . ?
C1 C2 C3 122.1(4) . . ?
C1 C2 Mo1 72.5(2) . . ?
C3 C2 Mo1 73.2(2) . . ?
C1 C2 H2 118.9 . . ?
C3 C2 H2 118.9 . . ?
Mo1 C2 H2 127.6 . . ?
C2 C3 C4 118.2(4) . . ?
C2 C3 C8 121.3(4) . . ?
C4 C3 C8 120.5(4) . . ?
C2 C3 Mo1 70.4(2) . . ?
C4 C3 Mo1 71.1(2) . . ?
C8 C3 Mo1 130.2(3) . . ?
C5 C4 C3 121.2(4) . . ?
C5 C4 Mo1 72.5(2) . . ?
C3 C4 Mo1 72.5(2) . . ?
C5 C4 H4 119.4 . . ?
C3 C4 H4 119.4 . . ?
Mo1 C4 H4 127.8 . . ?
C4 C5 C6 119.0(4) . . ?
C4 C5 C7 121.0(4) . . ?
C6 C5 C7 120.1(4) . . ?
C4 C5 Mo1 71.6(2) . . ?
C6 C5 Mo1 70.9(2) . . ?
C7 C5 Mo1 129.0(3) . . ?
C1 C6 C5 121.3(4) . . ?
C1 C6 Mo1 72.1(2) . . ?
C5 C6 Mo1 72.6(2) . . ?
C1 C6 H6 119.3 . . ?
C5 C6 H6 119.3 . . ?
Mo1 C6 H6 128.2 . . ?
C5 C7 H7A 109.5 . . ?
C5 C7 H7B 109.5 . . ?
H7A C7 H7B 109.5 . . ?
C5 C7 H7C 109.5 . . ?
H7A C7 H7C 109.5 . . ?
H7B C7 H7C 109.5 . . ?
C3 C8 H8A 109.5 . . ?
C3 C8 H8B 109.5 . . ?
H8A C8 H8B 109.5 . . ?
C3 C8 H8C 109.5 . . ?
H8A C8 H8C 109.5 . . ?
H8B C8 H8C 109.5 . . ?
C1 C9 H9A 109.5 . . ?
C1 C9 H9B 109.5 . . ?
H9A C9 H9B 109.5 . . ?
C1 C9 H9C 109.5 . . ?
H9A C9 H9C 109.5 . . ?
H9B C9 H9C 109.5 . . ?
C15 C10 C11 118.6(4) . . ?
C15 C10 C18 119.9(4) . . ?
C11 C10 C18 121.4(4) . . ?
C15 C10 Mo1 71.2(2) . . ?
C11 C10 Mo1 71.0(2) . . ?
C18 C10 Mo1 129.2(3) . . ?
C12 C11 C10 121.4(4) . . ?
C12 C11 Mo1 72.1(2) . . ?
C10 C11 Mo1 72.7(2) . . ?
C12 C11 H11 119.3 . . ?
C10 C11 H11 119.3 . . ?
Mo1 C11 H11 128.1 . . ?
C11 C12 C13 118.3(4) . . ?
C11 C12 C17 121.1(4) . . ?
C13 C12 C17 120.6(4) . . ?
C11 C12 Mo1 71.7(2) . . ?
C13 C12 Mo1 71.3(2) . . ?
C17 C12 Mo1 128.6(3) . . ?
C14 C13 C12 122.2(4) . . ?
C14 C13 Mo1 73.2(2) . . ?
C12 C13 Mo1 72.4(2) . . ?
C14 C13 H13 118.9 . . ?
C12 C13 H13 118.9 . . ?
Mo1 C13 H13 127.8 . . ?
C13 C14 C15 118.2(4) . . ?
C13 C14 C16 120.6(4) . . ?
C15 C14 C16 121.2(4) . . ?
C13 C14 Mo1 70.8(2) . . ?
C15 C14 Mo1 71.1(2) . . ?
C16 C14 Mo1 129.3(3) . . ?
C10 C15 C14 121.2(4) . . ?
C10 C15 Mo1 72.6(2) . . ?
C14 C15 Mo1 72.6(2) . . ?
C10 C15 H15 119.4 . . ?
C14 C15 H15 119.4 . . ?
Mo1 C15 H15 127.5 . . ?
C14 C16 H16A 109.5 . . ?
C14 C16 H16B 109.5 . . ?
H16A C16 H16B 109.5 . . ?
C14 C16 H16C 109.5 . . ?
H16A C16 H16C 109.5 . . ?
H16B C16 H16C 109.5 . . ?
C12 C17 H17A 109.5 . . ?
C12 C17 H17B 109.5 . . ?
H17A C17 H17B 109.5 . . ?
C12 C17 H17C 109.5 . . ?
H17A C17 H17C 109.5 . . ?
H17B C17 H17C 109.5 . . ?
C10 C18 H18A 109.5 . . ?
C10 C18 H18B 109.5 . . ?
H18A C18 H18B 109.5 . . ?
C10 C18 H18C 109.5 . . ?
H18A C18 H18C 109.5 . . ?
H18B C18 H18C 109.5 . . ?

loop_
_geom_bond_atom_site_label_1
_geom_bond_atom_site_label_2
_geom_bond_distance
_geom_bond_site_symmetry_2
_geom_bond_publ_flag
O1 C19 1.327(6) . ?
O1 C33 1.445(6) . ?
O2 C19 1.205(5) . ?
O3A C22 1.423(6) . ?
O3A C23A 1.452(7) . ?
C23A H23A 0.9800 . ?
C23A H23B 0.9800 . ?
C23A H23C 0.9800 . ?
O3B C22 1.315(6) . ?
O3B C23B 1.442(7) . ?
C23B H23D 0.9800 . ?
C23B H23E 0.9800 . ?
C23B H23F 0.9800 . ?
O4 C22 1.196(6) . ?
O5A C25 1.434(6) . ?
O5A C26A 1.452(7) . ?
C26A H26A 0.9800 . ?
C26A H26B 0.9800 . ?
C26A H26C 0.9800 . ?
O5B C25 1.312(6) . ?
O5B C26B 1.442(7) . ?
C26B H26D 0.9800 . ?
C26B H26E 0.9800 . ?
C26B H26F 0.9800 . ?
O6 C25 1.189(6) . ?
O7 C28 1.185(5) . ?
O8A C28 1.422(5) . ?
O8A C29A 1.454(7) . ?
C29A H29A 0.9800 . ?
C29A H29B 0.9800 . ?
C29A H29C 0.9800 . ?
O8B C28 1.323(6) . ?
O8B C29B 1.449(8) . ?
C29B H29D 0.9800 . ?
C29B H29E 0.9800 . ?
C29B H29F 0.9800 . ?
O9 C31 1.207(5) . ?
O10A C31 1.371(5) . ?
O10A C32A 1.441(7) . ?
C32A H32A 0.9800 . ?
C32A H32B 0.9800 . ?
C32A H32C 0.9800 . ?
O10B C31 1.372(6) . ?
O10B C32B 1.441(7) . ?
C32B H32D 0.9800 . ?
C32B H32E 0.9800 . ?
C32B H32F 0.9800 . ?
C19 C20 1.475(7) . ?
C20 C21 1.401(6) . ?
C20 C30 1.423(5) . ?
C21 C24 1.404(7) . ?
C21 C22 1.473(6) . ?
C24 C27 1.405(6) . ?
C24 C25 1.475(7) . ?
C27 C30 1.404(6) . ?
C27 C28 1.473(6) . ?
C30 C31 1.472(5) . ?
C33 H33A 0.9800 . ?
C33 H33B 0.9800 . ?
C33 H33C 0.9800 . ?
Mo1 C2 2.255(4) . ?
Mo1 C6 2.262(4) . ?
Mo1 C13 2.262(4) . ?
Mo1 C1 2.270(4) . ?
Mo1 C11 2.271(4) . ?
Mo1 C4 2.273(4) . ?
Mo1 C15 2.274(4) . ?
Mo1 C12 2.276(4) . ?
Mo1 C5 2.284(4) . ?
Mo1 C3 2.291(4) . ?
Mo1 C10 2.293(4) . ?
Mo1 C14 2.293(4) . ?
C1 C2 1.405(6) . ?
C1 C6 1.419(6) . ?
C1 C9 1.502(6) . ?
C2 C3 1.422(6) . ?
C2 H2 0.9500 . ?
C3 C4 1.424(5) . ?
C3 C8 1.490(6) . ?
C4 C5 1.405(6) . ?
C4 H4 0.9500 . ?
C5 C6 1.425(5) . ?
C5 C7 1.506(5) . ?
C6 H6 0.9500 . ?
C7 H7A 0.9800 . ?
C7 H7B 0.9800 . ?
C7 H7C 0.9800 . ?
C8 H8A 0.9800 . ?
C8 H8B 0.9800 . ?
C8 H8C 0.9800 . ?
C9 H9A 0.9800 . ?
C9 H9B 0.9800 . ?
C9 H9C 0.9800 . ?
C10 C15 1.420(6) . ?
C10 C11 1.421(6) . ?
C10 C18 1.505(6) . ?
C11 C12 1.411(6) . ?
C11 H11 0.9500 . ?
C12 C13 1.416(6) . ?
C12 C17 1.510(6) . ?
C13 C14 1.411(6) . ?
C13 H13 0.9500 . ?
C14 C15 1.421(6) . ?
C14 C16 1.510(5) . ?
C15 H15 0.9500 . ?
C16 H16A 0.9800 . ?
C16 H16B 0.9800 . ?
C16 H16C 0.9800 . ?
C17 H17A 0.9800 . ?
C17 H17B 0.9800 . ?
C17 H17C 0.9800 . ?
C18 H18A 0.9800 . ?
C18 H18B 0.9800 . ?
C18 H18C 0.9800 . ?

loop_
_geom_torsion_atom_site_label_1
_geom_torsion_atom_site_label_2
_geom_torsion_atom_site_label_3
_geom_torsion_atom_site_label_4
_geom_torsion
_geom_torsion_site_symmetry_1
_geom_torsion_site_symmetry_2
_geom_torsion_site_symmetry_3
_geom_torsion_site_symmetry_4
_geom_torsion_publ_flag
C33 O1 C19 O2 0.3(7) . . . . ?
C33 O1 C19 C20 -177.3(4) . . . . ?
O2 C19 C20 C21 -31.6(7) . . . . ?
O1 C19 C20 C21 145.9(4) . . . . ?
O2 C19 C20 C30 148.3(5) . . . . ?
O1 C19 C20 C30 -34.2(6) . . . . ?
C30 C20 C21 C24 -0.8(5) . . . . ?
C19 C20 C21 C24 179.2(4) . . . . ?
C30 C20 C21 C22 178.8(4) . . . . ?
C19 C20 C21 C22 -1.2(6) . . . . ?
C23B O3B C22 O4 -18.9(11) . . . . ?
C23B O3B C22 O3A 98.0(12) . . . . ?
C23B O3B C22 C21 175.7(8) . . . . ?
C23A O3A C22 O4 8.8(11) . . . . ?
C23A O3A C22 O3B -71.1(10) . . . . ?
C23A O3A C22 C21 175.9(7) . . . . ?
C20 C21 C22 O4 -57.6(8) . . . . ?
C24 C21 C22 O4 121.9(6) . . . . ?
C20 C21 C22 O3B 105.9(7) . . . . ?
C24 C21 C22 O3B -74.6(7) . . . . ?
C20 C21 C22 O3A 135.5(5) . . . . ?
C24 C21 C22 O3A -44.9(6) . . . . ?
C20 C21 C24 C27 0.1(5) . . . . ?
C22 C21 C24 C27 -179.5(4) . . . . ?
C20 C21 C24 C25 -179.5(4) . . . . ?
C22 C21 C24 C25 0.8(7) . . . . ?
C26B O5B C25 O6 -18.8(10) . . . . ?
C26B O5B C25 O5A 105.5(13) . . . . ?
C26B O5B C25 C24 173.5(7) . . . . ?
C26A O5A C25 O6 11.6(10) . . . . ?
C26A O5A C25 O5B -57.5(10) . . . . ?
C26A O5A C25 C24 -178.3(6) . . . . ?
C21 C24 C25 O6 143.3(5) . . . . ?
C27 C24 C25 O6 -36.2(7) . . . . ?
C21 C24 C25 O5B -50.7(7) . . . . ?
C27 C24 C25 O5B 129.8(6) . . . . ?
C21 C24 C25 O5A -26.7(6) . . . . ?
C27 C24 C25 O5A 153.7(5) . . . . ?
C21 C24 C27 C30 0.7(5) . . . . ?
C25 C24 C27 C30 -179.7(4) . . . . ?
C21 C24 C27 C28 -178.7(4) . . . . ?
C25 C24 C27 C28 0.9(7) . . . . ?
C29B O8B C28 O7 -24.7(11) . . . . ?
C29B O8B C28 O8A 75.9(10) . . . . ?
C29B O8B C28 C27 179.0(9) . . . . ?
C29A O8A C28 O7 -1.3(8) . . . . ?
C29A O8A C28 O8B -101.6(9) . . . . ?
C29A O8A C28 C27 167.4(5) . . . . ?
C30 C27 C28 O7 132.8(5) . . . . ?
C24 C27 C28 O7 -48.0(7) . . . . ?
C30 C27 C28 O8B -74.1(6) . . . . ?
C24 C27 C28 O8B 105.1(6) . . . . ?
C30 C27 C28 O8A -34.5(6) . . . . ?
C24 C27 C28 O8A 144.7(4) . . . . ?
C24 C27 C30 C20 -1.1(4) . . . . ?
C28 C27 C30 C20 178.2(4) . . . . ?
C24 C27 C30 C31 179.6(4) . . . . ?
C28 C27 C30 C31 -1.1(6) . . . . ?
C21 C20 C30 C27 1.2(4) . . . . ?
C19 C20 C30 C27 -178.8(4) . . . . ?
C21 C20 C30 C31 -179.5(4) . . . . ?
C19 C20 C30 C31 0.5(7) . . . . ?
C32A O10A C31 O9 -18.2(8) . . . . ?
C32A O10A C31 O10B 92.3(10) . . . . ?
C32A O10A C31 C30 174.0(6) . . . . ?
C32B O10B C31 O9 4.0(10) . . . . ?
C32B O10B C31 O10A -80.6(10) . . . . ?
C32B O10B C31 C30 172.1(7) . . . . ?
C27 C30 C31 O9 144.3(5) . . . . ?
C20 C30 C31 O9 -34.9(7) . . . . ?
C27 C30 C31 O10A -49.3(6) . . . . ?
C20 C30 C31 O10A 131.5(5) . . . . ?
C27 C30 C31 O10B -23.4(6) . . . . ?
C20 C30 C31 O10B 157.4(5) . . . . ?
C6 Mo1 C1 C2 -129.8(4) . . . . ?
C13 Mo1 C1 C2 150.6(2) . . . . ?
C11 Mo1 C1 C2 79.4(3) . . . . ?
C4 Mo1 C1 C2 -65.1(2) . . . . ?
C15 Mo1 C1 C2 149(3) . . . . ?
C12 Mo1 C1 C2 114.7(2) . . . . ?
C5 Mo1 C1 C2 -101.0(3) . . . . ?
C3 Mo1 C1 C2 -28.6(2) . . . . ?
C10 Mo1 C1 C2 52.3(4) . . . . ?
C14 Mo1 C1 C2 178.6(2) . . . . ?
C2 Mo1 C1 C6 129.8(4) . . . . ?
C13 Mo1 C1 C6 -79.5(3) . . . . ?
C11 Mo1 C1 C6 -150.8(2) . . . . ?
C4 Mo1 C1 C6 64.8(2) . . . . ?
C15 Mo1 C1 C6 -81(3) . . . . ?
C12 Mo1 C1 C6 -115.5(2) . . . . ?
C5 Mo1 C1 C6 28.8(2) . . . . ?
C3 Mo1 C1 C6 101.2(3) . . . . ?
C10 Mo1 C1 C6 -177.9(2) . . . . ?
C14 Mo1 C1 C6 -51.6(3) . . . . ?
C2 Mo1 C1 C9 -115.0(5) . . . . ?
C6 Mo1 C1 C9 115.2(5) . . . . ?
C13 Mo1 C1 C9 35.6(5) . . . . ?
C11 Mo1 C1 C9 -35.7(5) . . . . ?
C4 Mo1 C1 C9 179.9(5) . . . . ?
C15 Mo1 C1 C9 34(3) . . . . ?
C12 Mo1 C1 C9 -0.4(5) . . . . ?
C5 Mo1 C1 C9 143.9(5) . . . . ?
C3 Mo1 C1 C9 -143.7(5) . . . . ?
C10 Mo1 C1 C9 -62.7(5) . . . . ?
C14 Mo1 C1 C9 63.5(5) . . . . ?
C6 C1 C2 C3 0.5(6) . . . . ?
C9 C1 C2 C3 -179.0(4) . . . . ?
Mo1 C1 C2 C3 56.2(4) . . . . ?
C6 C1 C2 Mo1 -55.7(3) . . . . ?
C9 C1 C2 Mo1 124.8(4) . . . . ?
C6 Mo1 C2 C1 30.3(2) . . . . ?
C13 Mo1 C2 C1 -46.9(4) . . . . ?
C11 Mo1 C2 C1 -112.8(2) . . . . ?
C4 Mo1 C2 C1 103.0(3) . . . . ?
C15 Mo1 C2 C1 -177.5(2) . . . . ?
C12 Mo1 C2 C1 -76.0(3) . . . . ?
C5 Mo1 C2 C1 66.9(2) . . . . ?
C3 Mo1 C2 C1 132.7(4) . . . . ?
C10 Mo1 C2 C1 -148.9(2) . . . . ?
C14 Mo1 C2 C1 -20(3) . . . . ?
C6 Mo1 C2 C3 -102.4(3) . . . . ?
C13 Mo1 C2 C3 -179.5(2) . . . . ?
C1 Mo1 C2 C3 -132.7(4) . . . . ?
C11 Mo1 C2 C3 114.6(3) . . . . ?
C4 Mo1 C2 C3 -29.7(2) . . . . ?
C15 Mo1 C2 C3 49.9(4) . . . . ?
C12 Mo1 C2 C3 151.3(2) . . . . ?
C5 Mo1 C2 C3 -65.7(2) . . . . ?
C10 Mo1 C2 C3 78.4(3) . . . . ?
C14 Mo1 C2 C3 -153(3) . . . . ?
C1 C2 C3 C4 -1.4(6) . . . . ?
Mo1 C2 C3 C4 54.5(3) . . . . ?
C1 C2 C3 C8 178.3(4) . . . . ?
Mo1 C2 C3 C8 -125.8(4) . . . . ?
C1 C2 C3 Mo1 -55.9(4) . . . . ?
C6 Mo1 C3 C2 65.2(3) . . . . ?
C13 Mo1 C3 C2 9(5) . . . . ?
C1 Mo1 C3 C2 28.4(2) . . . . ?
C11 Mo1 C3 C2 -77.9(3) . . . . ?
C4 Mo1 C3 C2 130.7(4) . . . . ?
C15 Mo1 C3 C2 -151.5(2) . . . . ?
C12 Mo1 C3 C2 -46.6(4) . . . . ?
C5 Mo1 C3 C2 102.0(3) . . . . ?
C10 Mo1 C3 C2 -114.9(3) . . . . ?
C14 Mo1 C3 C2 177.9(3) . . . . ?
C2 Mo1 C3 C4 -130.7(4) . . . . ?
C6 Mo1 C3 C4 -65.4(3) . . . . ?
C13 Mo1 C3 C4 -122(4) . . . . ?
C1 Mo1 C3 C4 -102.2(3) . . . . ?
C11 Mo1 C3 C4 151.4(2) . . . . ?
C15 Mo1 C3 C4 77.9(3) . . . . ?
C12 Mo1 C3 C4 -177.2(2) . . . . ?
C5 Mo1 C3 C4 -28.7(2) . . . . ?
C10 Mo1 C3 C4 114.4(3) . . . . ?
C14 Mo1 C3 C4 47.2(4) . . . . ?
C2 Mo1 C3 C8 114.9(5) . . . . ?
C6 Mo1 C3 C8 -179.9(4) . . . . ?
C13 Mo1 C3 C8 123(4) . . . . ?
C1 Mo1 C3 C8 143.3(5) . . . . ?
C11 Mo1 C3 C8 37.0(5) . . . . ?
C4 Mo1 C3 C8 -114.4(5) . . . . ?
C15 Mo1 C3 C8 -36.6(5) . . . . ?
C12 Mo1 C3 C8 68.3(5) . . . . ?
C5 Mo1 C3 C8 -143.1(5) . . . . ?
C10 Mo1 C3 C8 0.0(4) . . . . ?
C14 Mo1 C3 C8 -67.2(5) . . . . ?
C2 C3 C4 C5 1.8(6) . . . . ?
C8 C3 C4 C5 -177.9(4) . . . . ?
Mo1 C3 C4 C5 56.0(3) . . . . ?
C2 C3 C4 Mo1 -54.1(3) . . . . ?
C8 C3 C4 Mo1 126.2(4) . . . . ?
C2 Mo1 C4 C5 -102.2(3) . . . . ?
C6 Mo1 C4 C5 -29.7(2) . . . . ?
C13 Mo1 C4 C5 45.2(4) . . . . ?
C1 Mo1 C4 C5 -66.1(2) . . . . ?
C11 Mo1 C4 C5 179.9(2) . . . . ?
C15 Mo1 C4 C5 112.3(2) . . . . ?
C12 Mo1 C4 C5 -74(4) . . . . ?
C3 Mo1 C4 C5 -132.0(4) . . . . ?
C10 Mo1 C4 C5 149.2(2) . . . . ?
C14 Mo1 C4 C5 75.3(3) . . . . ?
C2 Mo1 C4 C3 29.7(3) . . . . ?
C6 Mo1 C4 C3 102.2(3) . . . . ?
C13 Mo1 C4 C3 177.1(3) . . . . ?
C1 Mo1 C4 C3 65.8(3) . . . . ?
C11 Mo1 C4 C3 -48.1(4) . . . . ?
C15 Mo1 C4 C3 -115.8(3) . . . . ?
C12 Mo1 C4 C3 58(4) . . . . ?
C5 Mo1 C4 C3 132.0(4) . . . . ?
C10 Mo1 C4 C3 -78.8(3) . . . . ?
C14 Mo1 C4 C3 -152.7(3) . . . . ?
C3 C4 C5 C6 -1.3(6) . . . . ?
Mo1 C4 C5 C6 54.7(3) . . . . ?
C3 C4 C5 C7 178.9(4) . . . . ?
Mo1 C4 C5 C7 -125.1(4) . . . . ?
C3 C4 C5 Mo1 -56.0(3) . . . . ?
C2 Mo1 C5 C4 65.7(2) . . . . ?
C6 Mo1 C5 C4 130.9(3) . . . . ?
C13 Mo1 C5 C4 -153.1(2) . . . . ?
C1 Mo1 C5 C4 102.2(3) . . . . ?
C11 Mo1 C5 C4 -171(100) . . . . ?
C15 Mo1 C5 C4 -80.7(3) . . . . ?
C12 Mo1 C5 C4 176.8(2) . . . . ?
C3 Mo1 C5 C4 29.1(2) . . . . ?
C10 Mo1 C5 C4 -51.4(3) . . . . ?
C14 Mo1 C5 C4 -117.0(2) . . . . ?
C2 Mo1 C5 C6 -65.3(2) . . . . ?
C13 Mo1 C5 C6 76.0(3) . . . . ?
C1 Mo1 C5 C6 -28.8(2) . . . . ?
C11 Mo1 C5 C6 58(24) . . . . ?
C4 Mo1 C5 C6 -130.9(3) . . . . ?
C15 Mo1 C5 C6 148.4(2) . . . . ?
C12 Mo1 C5 C6 45.9(3) . . . . ?
C3 Mo1 C5 C6 -101.9(3) . . . . ?
C10 Mo1 C5 C6 177.7(2) . . . . ?
C14 Mo1 C5 C6 112.1(2) . . . . ?
C2 Mo1 C5 C7 -178.9(4) . . . . ?
C6 Mo1 C5 C7 -113.7(5) . . . . ?
C13 Mo1 C5 C7 -37.7(4) . . . . ?
C1 Mo1 C5 C7 -142.4(4) . . . . ?
C11 Mo1 C5 C7 -55(24) . . . . ?
C4 Mo1 C5 C7 115.4(5) . . . . ?
C15 Mo1 C5 C7 34.7(4) . . . . ?
C12 Mo1 C5 C7 -67.8(5) . . . . ?
C3 Mo1 C5 C7 144.5(4) . . . . ?
C10 Mo1 C5 C7 64.1(5) . . . . ?
C14 Mo1 C5 C7 -1.6(4) . . . . ?
C2 C1 C6 C5 0.0(6) . . . . ?
C9 C1 C6 C5 179.6(4) . . . . ?
Mo1 C1 C6 C5 -55.6(3) . . . . ?
C2 C1 C6 Mo1 55.7(3) . . . . ?
C9 C1 C6 Mo1 -124.8(4) . . . . ?
C4 C5 C6 C1 0.4(6) . . . . ?
C7 C5 C6 C1 -179.9(4) . . . . ?
Mo1 C5 C6 C1 55.4(3) . . . . ?
C4 C5 C6 Mo1 -55.0(3) . . . . ?
C7 C5 C6 Mo1 124.7(4) . . . . ?
C2 Mo1 C6 C1 -30.0(2) . . . . ?
C13 Mo1 C6 C1 111.7(2) . . . . ?
C11 Mo1 C6 C1 48.1(4) . . . . ?
C4 Mo1 C6 C1 -103.1(3) . . . . ?
C15 Mo1 C6 C1 175.5(2) . . . . ?
C12 Mo1 C6 C1 75.4(3) . . . . ?
C5 Mo1 C6 C1 -132.4(4) . . . . ?
C3 Mo1 C6 C1 -66.6(2) . . . . ?
C10 Mo1 C6 C1 119(6) . . . . ?
C14 Mo1 C6 C1 147.8(2) . . . . ?
C2 Mo1 C6 C5 102.3(3) . . . . ?
C13 Mo1 C6 C5 -115.9(2) . . . . ?
C1 Mo1 C6 C5 132.4(4) . . . . ?
C11 Mo1 C6 C5 -179.5(2) . . . . ?
C4 Mo1 C6 C5 29.3(2) . . . . ?
C15 Mo1 C6 C5 -52.2(3) . . . . ?
C12 Mo1 C6 C5 -152.3(2) . . . . ?
C3 Mo1 C6 C5 65.7(2) . . . . ?
C10 Mo1 C6 C5 -108(6) . . . . ?
C14 Mo1 C6 C5 -79.9(3) . . . . ?
C2 Mo1 C10 C15 -153.2(2) . . . . ?
C6 Mo1 C10 C15 58(6) . . . . ?
C13 Mo1 C10 C15 65.4(2) . . . . ?
C1 Mo1 C10 C15 175.4(2) . . . . ?
C11 Mo1 C10 C15 130.8(4) . . . . ?
C4 Mo1 C10 C15 -79.4(3) . . . . ?
C12 Mo1 C10 C15 102.1(3) . . . . ?
C5 Mo1 C10 C15 -48.7(3) . . . . ?
C3 Mo1 C10 C15 -116.3(2) . . . . ?
C14 Mo1 C10 C15 29.0(2) . . . . ?
C2 Mo1 C10 C11 76.0(3) . . . . ?
C6 Mo1 C10 C11 -73(6) . . . . ?
C13 Mo1 C10 C11 -65.4(2) . . . . ?
C1 Mo1 C10 C11 44.6(4) . . . . ?
C4 Mo1 C10 C11 149.9(2) . . . . ?
C15 Mo1 C10 C11 -130.8(4) . . . . ?
C12 Mo1 C10 C11 -28.6(2) . . . . ?
C5 Mo1 C10 C11 -179.5(2) . . . . ?
C3 Mo1 C10 C11 113.0(2) . . . . ?
C14 Mo1 C10 C11 -101.8(3) . . . . ?
C2 Mo1 C10 C18 -39.5(4) . . . . ?
C6 Mo1 C10 C18 171(6) . . . . ?
C13 Mo1 C10 C18 179.1(4) . . . . ?
C1 Mo1 C10 C18 -70.9(5) . . . . ?
C11 Mo1 C10 C18 -115.5(5) . . . . ?
C4 Mo1 C10 C18 34.4(4) . . . . ?
C15 Mo1 C10 C18 113.7(5) . . . . ?
C12 Mo1 C10 C18 -144.2(4) . . . . ?
C5 Mo1 C10 C18 65.0(5) . . . . ?
C3 Mo1 C10 C18 -2.6(4) . . . . ?
C14 Mo1 C10 C18 142.7(4) . . . . ?
C15 C10 C11 C12 0.7(6) . . . . ?
C18 C10 C11 C12 -179.6(4) . . . . ?
Mo1 C10 C11 C12 55.5(3) . . . . ?
C15 C10 C11 Mo1 -54.8(3) . . . . ?
C18 C10 C11 Mo1 125.0(4) . . . . ?
C2 Mo1 C11 C12 110.9(3) . . . . ?
C6 Mo1 C11 C12 45.3(4) . . . . ?
C13 Mo1 C11 C12 -30.3(2) . . . . ?
C1 Mo1 C11 C12 74.4(3) . . . . ?
C4 Mo1 C11 C12 176.8(2) . . . . ?
C15 Mo1 C11 C12 -102.8(3) . . . . ?
C5 Mo1 C11 C12 -12(24) . . . . ?
C3 Mo1 C11 C12 147.6(2) . . . . ?
C10 Mo1 C11 C12 -132.4(4) . . . . ?
C14 Mo1 C11 C12 -66.4(2) . . . . ?
C2 Mo1 C11 C10 -116.7(2) . . . . ?
C6 Mo1 C11 C10 177.7(2) . . . . ?
C13 Mo1 C11 C10 102.1(3) . . . . ?
C1 Mo1 C11 C10 -153.3(2) . . . . ?
C4 Mo1 C11 C10 -50.9(4) . . . . ?
C15 Mo1 C11 C10 29.6(2) . . . . ?
C12 Mo1 C11 C10 132.4(4) . . . . ?
C5 Mo1 C11 C10 120(24) . . . . ?
C3 Mo1 C11 C10 -80.0(3) . . . . ?
C14 Mo1 C11 C10 66.0(2) . . . . ?
C10 C11 C12 C13 0.1(6) . . . . ?
Mo1 C11 C12 C13 55.8(3) . . . . ?
C10 C11 C12 C17 179.6(4) . . . . ?
Mo1 C11 C12 C17 -124.7(4) . . . . ?
C10 C11 C12 Mo1 -55.7(3) . . . . ?
C2 Mo1 C12 C11 -80.9(3) . . . . ?
C6 Mo1 C12 C11 -152.4(2) . . . . ?
C13 Mo1 C12 C11 129.8(4) . . . . ?
C1 Mo1 C12 C11 -116.5(3) . . . . ?
C4 Mo1 C12 C11 -109(4) . . . . ?
C15 Mo1 C12 C11 65.1(2) . . . . ?
C5 Mo1 C12 C11 179.9(2) . . . . ?
C3 Mo1 C12 C11 -52.9(4) . . . . ?
C10 Mo1 C12 C11 28.7(2) . . . . ?
C14 Mo1 C12 C11 101.5(3) . . . . ?
C2 Mo1 C12 C13 149.3(2) . . . . ?
C6 Mo1 C12 C13 77.9(3) . . . . ?
C1 Mo1 C12 C13 113.7(3) . . . . ?
C11 Mo1 C12 C13 -129.8(4) . . . . ?
C4 Mo1 C12 C13 121(4) . . . . ?
C15 Mo1 C12 C13 -64.7(2) . . . . ?
C5 Mo1 C12 C13 50.1(4) . . . . ?
C3 Mo1 C12 C13 177.3(3) . . . . ?
C10 Mo1 C12 C13 -101.0(3) . . . . ?
C14 Mo1 C12 C13 -28.3(2) . . . . ?
C2 Mo1 C12 C17 34.7(4) . . . . ?
C6 Mo1 C12 C17 -36.8(4) . . . . ?
C13 Mo1 C12 C17 -114.7(5) . . . . ?
C1 Mo1 C12 C17 -1.0(4) . . . . ?
C11 Mo1 C12 C17 115.6(5) . . . . ?
C4 Mo1 C12 C17 7(5) . . . . ?
C15 Mo1 C12 C17 -179.4(4) . . . . ?
C5 Mo1 C12 C17 -64.6(5) . . . . ?
C3 Mo1 C12 C17 62.6(5) . . . . ?
C10 Mo1 C12 C17 144.3(4) . . . . ?
C14 Mo1 C12 C17 -143.0(4) . . . . ?
C11 C12 C13 C14 0.0(6) . . . . ?
C17 C12 C13 C14 -179.6(4) . . . . ?
Mo1 C12 C13 C14 56.0(3) . . . . ?
C11 C12 C13 Mo1 -56.0(3) . . . . ?
C17 C12 C13 Mo1 124.4(4) . . . . ?
C2 Mo1 C13 C14 178.0(3) . . . . ?
C6 Mo1 C13 C14 113.5(2) . . . . ?
C1 Mo1 C13 C14 150.2(2) . . . . ?
C11 Mo1 C13 C14 -102.8(3) . . . . ?
C4 Mo1 C13 C14 50.0(4) . . . . ?
C15 Mo1 C13 C14 -29.8(2) . . . . ?
C12 Mo1 C13 C14 -132.9(4) . . . . ?
C5 Mo1 C13 C14 77.3(3) . . . . ?
C3 Mo1 C13 C14 170(4) . . . . ?
C10 Mo1 C13 C14 -66.3(2) . . . . ?
C2 Mo1 C13 C12 -49.1(4) . . . . ?
C6 Mo1 C13 C12 -113.6(2) . . . . ?
C1 Mo1 C13 C12 -76.9(3) . . . . ?
C11 Mo1 C13 C12 30.1(2) . . . . ?
C4 Mo1 C13 C12 -177.1(3) . . . . ?
C15 Mo1 C13 C12 103.0(3) . . . . ?
C5 Mo1 C13 C12 -149.8(2) . . . . ?
C3 Mo1 C13 C12 -57(5) . . . . ?
C10 Mo1 C13 C12 66.6(2) . . . . ?
C14 Mo1 C13 C12 132.9(4) . . . . ?
C12 C13 C14 C15 -0.8(6) . . . . ?
Mo1 C13 C14 C15 54.9(3) . . . . ?
C12 C13 C14 C16 179.4(4) . . . . ?
Mo1 C13 C14 C16 -125.0(4) . . . . ?
C12 C13 C14 Mo1 -55.6(3) . . . . ?
C2 Mo1 C14 C13 -28(3) . . . . ?
C6 Mo1 C14 C13 -77.9(3) . . . . ?
C1 Mo1 C14 C13 -47.3(3) . . . . ?
C11 Mo1 C14 C13 64.9(3) . . . . ?
C4 Mo1 C14 C13 -150.4(2) . . . . ?
C15 Mo1 C14 C13 130.4(4) . . . . ?
C12 Mo1 C14 C13 28.5(2) . . . . ?
C5 Mo1 C14 C13 -114.8(3) . . . . ?
C3 Mo1 C14 C13 -179.4(3) . . . . ?
C10 Mo1 C14 C13 101.4(3) . . . . ?
C2 Mo1 C14 C15 -159(3) . . . . ?
C6 Mo1 C14 C15 151.7(2) . . . . ?
C13 Mo1 C14 C15 -130.4(4) . . . . ?
C1 Mo1 C14 C15 -177.7(2) . . . . ?
C11 Mo1 C14 C15 -65.5(2) . . . . ?
C4 Mo1 C14 C15 79.2(3) . . . . ?
C12 Mo1 C14 C15 -101.9(3) . . . . ?
C5 Mo1 C14 C15 114.8(2) . . . . ?
C3 Mo1 C14 C15 50.2(4) . . . . ?
C10 Mo1 C14 C15 -29.0(2) . . . . ?
C2 Mo1 C14 C16 86(3) . . . . ?
C6 Mo1 C14 C16 36.4(4) . . . . ?
C13 Mo1 C14 C16 114.3(5) . . . . ?
C1 Mo1 C14 C16 67.0(5) . . . . ?
C11 Mo1 C14 C16 179.2(4) . . . . ?
C4 Mo1 C14 C16 -36.1(4) . . . . ?
C15 Mo1 C14 C16 -115.3(5) . . . . ?
C12 Mo1 C14 C16 142.8(4) . . . . ?
C5 Mo1 C14 C16 -0.5(4) . . . . ?
C3 Mo1 C14 C16 -65.1(5) . . . . ?
C10 Mo1 C14 C16 -144.3(4) . . . . ?
C11 C10 C15 C14 -1.5(6) . . . . ?
C18 C10 C15 C14 178.7(4) . . . . ?
Mo1 C10 C15 C14 -56.2(3) . . . . ?
C11 C10 C15 Mo1 54.7(3) . . . . ?
C18 C10 C15 Mo1 -125.0(4) . . . . ?
C13 C14 C15 C10 1.5(6) . . . . ?
C16 C14 C15 C10 -178.6(4) . . . . ?
Mo1 C14 C15 C10 56.2(3) . . . . ?
C13 C14 C15 Mo1 -54.7(3) . . . . ?
C16 C14 C15 Mo1 125.1(4) . . . . ?
C2 Mo1 C15 C10 46.5(4) . . . . ?
C6 Mo1 C15 C10 -178.0(2) . . . . ?
C13 Mo1 C15 C10 -102.1(3) . . . . ?
C1 Mo1 C15 C10 -101(3) . . . . ?
C11 Mo1 C15 C10 -29.6(2) . . . . ?
C4 Mo1 C15 C10 114.0(2) . . . . ?
C12 Mo1 C15 C10 -65.8(2) . . . . ?
C5 Mo1 C15 C10 150.8(2) . . . . ?
C3 Mo1 C15 C10 77.2(3) . . . . ?
C14 Mo1 C15 C10 -131.8(3) . . . . ?
C2 Mo1 C15 C14 178.3(2) . . . . ?
C6 Mo1 C15 C14 -46.2(3) . . . . ?
C13 Mo1 C15 C14 29.7(2) . . . . ?
C1 Mo1 C15 C14 31(3) . . . . ?
C11 Mo1 C15 C14 102.2(3) . . . . ?
C4 Mo1 C15 C14 -114.2(2) . . . . ?
C12 Mo1 C15 C14 66.0(2) . . . . ?
C5 Mo1 C15 C14 -77.4(3) . . . . ?
C3 Mo1 C15 C14 -151.0(2) . . . . ?
C10 Mo1 C15 C14 131.8(3) . . . . ?
